data_7160775
loop_
_publ_author_name
'Mamedov, Vakhid A.'
'Galimullina, Venera R.'
'Nikolaeva, Dariya V.'
'Syakaev, Victor V.'
'Babaeva, Olga B.'
'Rizvanov, Il'dar Kh'
'Gubaidullin, Aidar T.'
'Sinyashin, Oleg G.'

_publ_section_title
;
 Direct transition-metal-free synthesis of 2-heteroaryl-4-quinolones
 <i>via</i> ANRORC type rearrangement of
 3-(2-(2-nitrophenyl)-2-oxoethyl)quinoxalin-2(1<i>H</i>)-ones.
;
_journal_issue 41
_journal_name_full 'Organic &amp; biomolecular chemistry'
_journal_page_first 9388
_journal_page_last 9399
_journal_paper_doi 10.1039/d5ob01303h
_journal_volume 23
_journal_year 2025
_chemical_formula_moiety 'C16 H11 N3 O, C3 H7 N O'
_chemical_formula_sum 'C19 H18 N4 O2'
_chemical_formula_weight 334.37
_chemical_name_systematic '2-(benzimidazol-2-yl)quinolin-4(1H)-one DMF solvate'
_space_group_crystal_system monoclinic
_space_group_IT_number 14
_space_group_name_Hall '-P 2yn'
_space_group_name_H-M_alt 'P 1 21/n 1'
_atom_sites_solution_hydrogens mixed
_atom_sites_solution_primary direct
_atom_sites_solution_secondary difmap
_audit_creation_method SHELXL-2014/7
_audit_update_record
;
2025-06-18 deposited with the CCDC.	2025-09-30 downloaded from the CCDC.
;
_cell_angle_alpha 90
_cell_angle_beta 97.142(12)
_cell_angle_gamma 90
_cell_formula_units_Z 4
_cell_length_a 10.447(3)
_cell_length_b 9.520(3)
_cell_length_c 17.134(5)
_cell_measurement_reflns_used 6375
_cell_measurement_temperature 150(2)
_cell_measurement_theta_max 28.18
_cell_measurement_theta_min 2.17
_cell_volume 1690.8(9)
_computing_cell_refinement 'Bruker SAINT'
_computing_data_collection 'APEX3 v2019.11-0 (Bruker AXS)'
_computing_data_reduction 'Bruker SAINT'
_computing_molecular_graphics 'Bruker SHELXTL'
_computing_publication_material 'Bruker SHELXTL'
_computing_structure_refinement 'SHELXL-2018/3 (Sheldrick, 2018)'
_computing_structure_solution 'SHELXT 2018/2 (Sheldrick, 2018)'
_diffrn_ambient_temperature 150(2)
_diffrn_detector 'area detector PHOTON III'
_diffrn_measured_fraction_theta_full 0.986
_diffrn_measured_fraction_theta_max 0.985
_diffrn_measurement_device_type 'Bruker D8 QUEST'
_diffrn_measurement_method '\f and \w scans'
_diffrn_radiation_monochromator 'multilayer optics'
_diffrn_radiation_type MoK\a
_diffrn_radiation_wavelength 0.71073
_diffrn_reflns_av_R_equivalents 0.1300
_diffrn_reflns_av_unetI/netI 0.0881
_diffrn_reflns_Laue_measured_fraction_full 0.986
_diffrn_reflns_Laue_measured_fraction_max 0.985
_diffrn_reflns_limit_h_max 12
_diffrn_reflns_limit_h_min -14
_diffrn_reflns_limit_k_max 13
_diffrn_reflns_limit_k_min -12
_diffrn_reflns_limit_l_max 23
_diffrn_reflns_limit_l_min -23
_diffrn_reflns_number 34134
_diffrn_reflns_point_group_measured_fraction_full 0.986
_diffrn_reflns_point_group_measured_fraction_max 0.985
_diffrn_reflns_theta_full 25.242
_diffrn_reflns_theta_max 29.235
_diffrn_reflns_theta_min 2.905
_diffrn_source 'microfocus I\mS DIAMOND Mo X-ray tube'
_exptl_absorpt_coefficient_mu 0.088
_exptl_absorpt_correction_T_max 0.7458
_exptl_absorpt_correction_T_min 0.4313
_exptl_absorpt_correction_type multi-scan
_exptl_absorpt_process_details
;
 G.M. Sheldrick (1998a). SADABS v.2.01, Bruker.
 Siemens Area Detector Absorption Correction Program.
 Bruker AXS. Madison. Wisconsin. USA
  Krause, L., Herbst-Irmer, R., Sheldrick G.M. & Stalke D.,
  SADABS-2016/2, J. Appl. Cryst. 48 (2015) 3-10. 
;
_exptl_crystal_colour yellow
_exptl_crystal_density_diffrn 1.313
_exptl_crystal_description prism
_exptl_crystal_F_000 704
_exptl_crystal_recrystallization_method 'Re-crystallisation from solvent: dimethylformamide'
_exptl_crystal_size_max 0.324
_exptl_crystal_size_mid 0.143
_exptl_crystal_size_min 0.056
_refine_diff_density_max 0.480
_refine_diff_density_min -0.217
_refine_diff_density_rms 0.054
_refine_ls_extinction_method none
_refine_ls_goodness_of_fit_ref 1.013
_refine_ls_hydrogen_treatment mixed
_refine_ls_matrix_type full
_refine_ls_number_parameters 236
_refine_ls_number_reflns 4519
_refine_ls_number_restraints 0
_refine_ls_restrained_S_all 1.013
_refine_ls_R_factor_all 0.1257
_refine_ls_R_factor_gt 0.0756
_refine_ls_shift/su_max 0.000
_refine_ls_shift/su_mean 0.000
_refine_ls_structure_factor_coef Fsqd
_refine_ls_weighting_details 'w=1/[\s^2^(Fo^2^)+(0.0692P)^2^+1.3053P] where P=(Fo^2^+2Fc^2^)/3'
_refine_ls_weighting_scheme calc
_refine_ls_wR_factor_gt 0.1668
_refine_ls_wR_factor_ref 0.1970
_reflns_Friedel_coverage 0.000
_reflns_number_gt 2865
_reflns_number_total 4519
_reflns_threshold_expression 'I > 2\s(I)'
_cod_data_source_file d5ob01303h2.cif
_cod_data_source_block shelx_CCDC4
_cod_depositor_comments 'Adding full bibliography for 7160771--7160775.cif.'
_cod_original_cell_volume 1691.0(8)
_cod_original_sg_symbol_H-M 'P 21/n'
_cod_database_code 7160775
_shelx_shelxl_version_number 2014/7
_shelx_space_group_comment
;
The symmetry employed for this shelxl refinement is uniquely defined
by the following loop, which should always be used as a source of
symmetry information in preference to the above space-group names.
They are only intended as comments.
;
_shelx_estimated_absorpt_t_min 0.972
_shelx_estimated_absorpt_t_max 0.995

loop_
_space_group_symop_operation_xyz
'x, y, z'
'-x+1/2, y+1/2, -z+1/2'
'-x, -y, -z'
'x-1/2, -y-1/2, z-1/2'

loop_
_atom_site_label
_atom_site_type_symbol
_atom_site_fract_x
_atom_site_fract_y
_atom_site_fract_z
_atom_site_U_iso_or_equiv
_atom_site_adp_type
_atom_site_occupancy
_atom_site_site_symmetry_order
_atom_site_calc_flag
_atom_site_refinement_flags_posn
_atom_site_refinement_flags_adp
_atom_site_refinement_flags_occupancy
_atom_site_disorder_assembly
_atom_site_disorder_group
C1S C 0.6641(2) 0.2247(3) 0.48273(16) 0.0411(6) Uani 1 1 d . . . . .
H1S H 0.6120 0.1918 0.5206 0.049 Uiso 1 1 calc R U . . .
C2 C 0.2667(2) 0.3977(2) 0.46605(13) 0.0314(5) Uani 1 1 d . . . . .
C2S C 0.8280(3) 0.0618(3) 0.54149(18) 0.0510(7) Uani 1 1 d . . . . .
H21S H 0.7620 0.0438 0.5762 0.076 Uiso 1 1 calc R U . . .
H22S H 0.9071 0.0950 0.5728 0.076 Uiso 1 1 calc R U . . .
H23S H 0.8461 -0.0251 0.5142 0.076 Uiso 1 1 calc R U . . .
C3 C 0.1528(2) 0.4707(2) 0.45106(14) 0.0342(5) Uani 1 1 d . . . . .
H3 H 0.0844 0.4496 0.4809 0.041 Uiso 1 1 calc R U . . .
C3S C 0.8654(3) 0.2095(3) 0.42656(19) 0.0545(7) Uani 1 1 d . . . . .
H31S H 0.9479 0.2424 0.4539 0.082 Uiso 1 1 calc R U . . .
H32S H 0.8247 0.2852 0.3935 0.082 Uiso 1 1 calc R U . . .
H33S H 0.8802 0.1285 0.3935 0.082 Uiso 1 1 calc R U . . .
C4 C 0.1342(2) 0.5769(2) 0.39233(13) 0.0334(5) Uani 1 1 d . . . . .
C4A C 0.2424(2) 0.5985(2) 0.34690(13) 0.0324(5) Uani 1 1 d . . . . .
C5 C 0.2370(3) 0.7000(3) 0.28635(14) 0.0401(6) Uani 1 1 d . . . . .
H5 H 0.1610 0.7547 0.2743 0.048 Uiso 1 1 calc R U . . .
C6 C 0.3390(3) 0.7209(3) 0.24487(16) 0.0478(7) Uani 1 1 d . . . . .
H6 H 0.3333 0.7891 0.2041 0.057 Uiso 1 1 calc R U . . .
C7 C 0.4525(3) 0.6413(3) 0.26260(16) 0.0485(7) Uani 1 1 d . . . . .
H7 H 0.5236 0.6564 0.2340 0.058 Uiso 1 1 calc R U . . .
C8 C 0.4607(2) 0.5416(3) 0.32142(15) 0.0409(6) Uani 1 1 d . . . . .
H8 H 0.5373 0.4880 0.3333 0.049 Uiso 1 1 calc R U . . .
C8A C 0.3556(2) 0.5193(2) 0.36365(13) 0.0333(5) Uani 1 1 d . . . . .
C22 C 0.2887(2) 0.2933(2) 0.52897(14) 0.0343(5) Uani 1 1 d . . . . .
C23A C 0.3703(2) 0.1307(3) 0.60548(15) 0.0387(6) Uani 1 1 d . . . . .
C24 C 0.4463(3) 0.0246(3) 0.64411(17) 0.0467(6) Uani 1 1 d . . . . .
H24 H 0.5215 -0.0089 0.6242 0.056 Uiso 1 1 calc R U . . .
C25 C 0.4080(3) -0.0294(3) 0.71190(17) 0.0490(7) Uani 1 1 d . . . . .
H25 H 0.4582 -0.1014 0.7392 0.059 Uiso 1 1 calc R U . . .
C26 C 0.2975(3) 0.0185(3) 0.74194(16) 0.0484(7) Uani 1 1 d . . . . .
H26 H 0.2758 -0.0206 0.7896 0.058 Uiso 1 1 calc R U . . .
C27 C 0.2190(3) 0.1210(3) 0.70452(15) 0.0434(6) Uani 1 1 d . . . . .
H27 H 0.1429 0.1524 0.7243 0.052 Uiso 1 1 calc R U . . .
C27A C 0.2585(2) 0.1757(2) 0.63550(14) 0.0360(5) Uani 1 1 d . . . . .
N1 N 0.3650(2) 0.4203(2) 0.42328(11) 0.0323(4) Uani 1 1 d . . . . .
N1S N 0.78152(19) 0.1688(2) 0.48375(13) 0.0412(5) Uani 1 1 d . . . . .
N21 N 0.20635(19) 0.2792(2) 0.58535(12) 0.0353(5) Uani 1 1 d . . . . .
N23 N 0.38672(19) 0.2072(2) 0.53787(13) 0.0393(5) Uani 1 1 d . . . . .
O1S O 0.61799(17) 0.3164(2) 0.43603(12) 0.0494(5) Uani 1 1 d . . . . .
O4 O 0.03065(15) 0.64937(17) 0.38055(10) 0.0382(4) Uani 1 1 d . . . . .
H21 H 0.1198(18) 0.3188(19) 0.5896(11) 0.005(4) Uiso 1 1 d . . . . .
H1 H 0.435(3) 0.384(3) 0.4290(16) 0.038(7) Uiso 1 1 d . . . . .

loop_
_atom_site_aniso_label
_atom_site_aniso_U_11
_atom_site_aniso_U_22
_atom_site_aniso_U_33
_atom_site_aniso_U_23
_atom_site_aniso_U_13
_atom_site_aniso_U_12
C1S 0.0310(12) 0.0443(14) 0.0467(14) -0.0055(12) -0.0010(11) 0.0046(11)
C2 0.0277(11) 0.0300(11) 0.0355(11) -0.0056(10) 0.0000(9) 0.0027(9)
C2S 0.0406(14) 0.0427(14) 0.0660(18) -0.0027(14) -0.0078(13) 0.0077(12)
C3 0.0304(11) 0.0338(12) 0.0385(12) 0.0001(10) 0.0044(9) 0.0013(9)
C3S 0.0395(14) 0.0624(18) 0.0619(18) -0.0097(15) 0.0079(13) 0.0030(13)
C4 0.0319(11) 0.0342(12) 0.0329(11) -0.0057(10) -0.0010(9) 0.0004(9)
C4A 0.0342(11) 0.0314(11) 0.0300(11) -0.0032(9) -0.0023(9) -0.0007(9)
C5 0.0429(13) 0.0395(13) 0.0365(13) 0.0052(11) -0.0002(10) 0.0020(11)
C6 0.0533(16) 0.0508(15) 0.0386(13) 0.0108(12) 0.0038(12) 0.0019(13)
C7 0.0465(15) 0.0546(16) 0.0451(15) 0.0052(13) 0.0089(12) -0.0011(12)
C8 0.0389(13) 0.0441(14) 0.0387(13) -0.0022(11) 0.0008(10) 0.0065(11)
C8A 0.0372(12) 0.0327(11) 0.0292(11) -0.0047(9) 0.0013(9) 0.0012(9)
C22 0.0330(11) 0.0327(11) 0.0373(12) -0.0032(10) 0.0047(9) -0.0021(10)
C23A 0.0365(13) 0.0363(12) 0.0415(13) 0.0000(11) -0.0018(10) -0.0027(10)
C24 0.0401(14) 0.0423(14) 0.0550(16) 0.0061(13) -0.0049(12) 0.0051(11)
C25 0.0476(15) 0.0440(14) 0.0509(16) 0.0104(13) -0.0122(12) -0.0018(12)
C26 0.0592(17) 0.0436(14) 0.0396(13) 0.0093(12) -0.0051(12) -0.0030(13)
C27 0.0498(15) 0.0401(13) 0.0399(13) 0.0005(11) 0.0046(11) -0.0028(11)
C27A 0.0413(13) 0.0299(11) 0.0339(12) 0.0002(10) -0.0061(10) -0.0016(10)
N1 0.0331(10) 0.0307(10) 0.0317(10) -0.0011(8) -0.0012(8) 0.0038(8)
N1S 0.0312(10) 0.0434(12) 0.0468(12) -0.0077(10) -0.0042(9) 0.0077(9)
N21 0.0326(10) 0.0348(10) 0.0378(11) 0.0033(9) 0.0020(8) 0.0044(8)
N23 0.0336(10) 0.0405(11) 0.0434(12) 0.0058(9) 0.0029(9) 0.0033(9)
O1S 0.0369(10) 0.0527(11) 0.0571(12) 0.0001(10) -0.0002(8) 0.0113(8)
O4 0.0320(8) 0.0405(9) 0.0407(9) 0.0043(7) -0.0009(7) 0.0074(7)

loop_
_atom_type_symbol
_atom_type_description
_atom_type_scat_dispersion_real
_atom_type_scat_dispersion_imag
_atom_type_scat_source
C C 0.0033 0.0016 'International Tables Vol C Tables 4.2.6.8 and 6.1.1.4'
H H 0.0000 0.0000 'International Tables Vol C Tables 4.2.6.8 and 6.1.1.4'
N N 0.0061 0.0033 'International Tables Vol C Tables 4.2.6.8 and 6.1.1.4'
O O 0.0106 0.0060 'International Tables Vol C Tables 4.2.6.8 and 6.1.1.4'

loop_
_geom_angle_atom_site_label_1
_geom_angle_atom_site_label_2
_geom_angle_atom_site_label_3
_geom_angle
_geom_angle_site_symmetry_1
_geom_angle_site_symmetry_3
_geom_angle_publ_flag
O1S C1S N1S 124.8(3) . . ?
O1S C1S H1S 117.6 . . ?
N1S C1S H1S 117.6 . . ?
N1 C2 C3 121.1(2) . . ?
N1 C2 C22 116.59(19) . . ?
C3 C2 C22 122.3(2) . . ?
N1S C2S H21S 109.5 . . ?
N1S C2S H22S 109.5 . . ?
H21S C2S H22S 109.5 . . ?
N1S C2S H23S 109.5 . . ?
H21S C2S H23S 109.5 . . ?
H22S C2S H23S 109.5 . . ?
C2 C3 C4 122.1(2) . . ?
C2 C3 H3 119.0 . . ?
C4 C3 H3 119.0 . . ?
N1S C3S H31S 109.5 . . ?
N1S C3S H32S 109.5 . . ?
H31S C3S H32S 109.5 . . ?
N1S C3S H33S 109.5 . . ?
H31S C3S H33S 109.5 . . ?
H32S C3S H33S 109.5 . . ?
O4 C4 C3 122.3(2) . . ?
O4 C4 C4A 122.3(2) . . ?
C3 C4 C4A 115.4(2) . . ?
C8A C4A C5 118.2(2) . . ?
C8A C4A C4 120.2(2) . . ?
C5 C4A C4 121.5(2) . . ?
C6 C5 C4A 121.2(2) . . ?
C6 C5 H5 119.4 . . ?
C4A C5 H5 119.4 . . ?
C5 C6 C7 120.0(2) . . ?
C5 C6 H6 120.0 . . ?
C7 C6 H6 120.0 . . ?
C8 C7 C6 120.1(3) . . ?
C8 C7 H7 120.0 . . ?
C6 C7 H7 120.0 . . ?
C7 C8 C8A 120.0(2) . . ?
C7 C8 H8 120.0 . . ?
C8A C8 H8 120.0 . . ?
N1 C8A C4A 119.8(2) . . ?
N1 C8A C8 119.7(2) . . ?
C4A C8A C8 120.5(2) . . ?
N23 C22 N21 114.0(2) . . ?
N23 C22 C2 124.1(2) . . ?
N21 C22 C2 121.9(2) . . ?
N23 C23A C24 130.4(2) . . ?
N23 C23A C27A 109.8(2) . . ?
C24 C23A C27A 119.8(2) . . ?
C25 C24 C23A 117.5(3) . . ?
C25 C24 H24 121.2 . . ?
C23A C24 H24 121.2 . . ?
C24 C25 C26 122.0(3) . . ?
C24 C25 H25 119.0 . . ?
C26 C25 H25 119.0 . . ?
C27 C26 C25 122.0(3) . . ?
C27 C26 H26 119.0 . . ?
C25 C26 H26 119.0 . . ?
C26 C27 C27A 115.7(3) . . ?
C26 C27 H27 122.1 . . ?
C27A C27 H27 122.1 . . ?
N21 C27A C23A 105.9(2) . . ?
N21 C27A C27 131.2(2) . . ?
C23A C27A C27 122.9(2) . . ?
C2 N1 C8A 121.3(2) . . ?
C2 N1 H1 127(2) . . ?
C8A N1 H1 111(2) . . ?
C1S N1S C3S 121.2(2) . . ?
C1S N1S C2S 120.9(2) . . ?
C3S N1S C2S 117.9(2) . . ?
C27A N21 C22 105.9(2) . . ?
C27A N21 H21 121.4(11) . . ?
C22 N21 H21 132.1(11) . . ?
C22 N23 C23A 104.4(2) . . ?

loop_
_geom_bond_atom_site_label_1
_geom_bond_atom_site_label_2
_geom_bond_distance
_geom_bond_site_symmetry_2
_geom_bond_publ_flag
C1S O1S 1.240(3) . ?
C1S N1S 1.336(3) . ?
C1S H1S 0.9500 . ?
C2 N1 1.351(3) . ?
C2 C3 1.374(3) . ?
C2 C22 1.463(3) . ?
C2S N1S 1.460(3) . ?
C2S H21S 0.9800 . ?
C2S H22S 0.9800 . ?
C2S H23S 0.9800 . ?
C3 C4 1.422(3) . ?
C3 H3 0.9500 . ?
C3S N1S 1.446(4) . ?
C3S H31S 0.9800 . ?
C3S H32S 0.9800 . ?
C3S H33S 0.9800 . ?
C4 O4 1.278(3) . ?
C4 C4A 1.464(3) . ?
C4A C8A 1.402(3) . ?
C4A C5 1.414(3) . ?
C5 C6 1.367(4) . ?
C5 H5 0.9500 . ?
C6 C7 1.409(4) . ?
C6 H6 0.9500 . ?
C7 C8 1.380(4) . ?
C7 H7 0.9500 . ?
C8 C8A 1.403(3) . ?
C8 H8 0.9500 . ?
C8A N1 1.384(3) . ?
C22 N23 1.306(3) . ?
C22 N21 1.377(3) . ?
C23A N23 1.397(3) . ?
C23A C24 1.399(4) . ?
C23A C27A 1.400(4) . ?
C24 C25 1.374(4) . ?
C24 H24 0.9500 . ?
C25 C26 1.398(4) . ?
C25 H25 0.9500 . ?
C26 C27 1.380(4) . ?
C26 H26 0.9500 . ?
C27 C27A 1.401(4) . ?
C27 H27 0.9500 . ?
C27A N21 1.375(3) . ?
N1 H1 0.80(3) . ?
N21 H21 0.990(19) . ?

loop_
_geom_torsion_atom_site_label_1
_geom_torsion_atom_site_label_2
_geom_torsion_atom_site_label_3
_geom_torsion_atom_site_label_4
_geom_torsion
_geom_torsion_site_symmetry_1
_geom_torsion_site_symmetry_2
_geom_torsion_site_symmetry_3
_geom_torsion_site_symmetry_4
_geom_torsion_publ_flag
N1 C2 C3 C4 -2.4(3) . . . . ?
C22 C2 C3 C4 176.9(2) . . . . ?
C2 C3 C4 O4 -176.8(2) . . . . ?
C2 C3 C4 C4A 2.5(3) . . . . ?
O4 C4 C4A C8A 178.0(2) . . . . ?
C3 C4 C4A C8A -1.4(3) . . . . ?
O4 C4 C4A C5 -1.0(3) . . . . ?
C3 C4 C4A C5 179.7(2) . . . . ?
C8A C4A C5 C6 0.1(4) . . . . ?
C4 C4A C5 C6 179.1(2) . . . . ?
C4A C5 C6 C7 -0.5(4) . . . . ?
C5 C6 C7 C8 0.4(4) . . . . ?
C6 C7 C8 C8A 0.0(4) . . . . ?
C5 C4A C8A N1 179.1(2) . . . . ?
C4 C4A C8A N1 0.1(3) . . . . ?
C5 C4A C8A C8 0.4(3) . . . . ?
C4 C4A C8A C8 -178.7(2) . . . . ?
C7 C8 C8A N1 -179.2(2) . . . . ?
C7 C8 C8A C4A -0.4(4) . . . . ?
N1 C2 C22 N23 -11.2(3) . . . . ?
C3 C2 C22 N23 169.4(2) . . . . ?
N1 C2 C22 N21 167.9(2) . . . . ?
C3 C2 C22 N21 -11.5(3) . . . . ?
N23 C23A C24 C25 177.9(2) . . . . ?
C27A C23A C24 C25 -1.3(4) . . . . ?
C23A C24 C25 C26 0.1(4) . . . . ?
C24 C25 C26 C27 1.2(4) . . . . ?
C25 C26 C27 C27A -1.2(4) . . . . ?
N23 C23A C27A N21 0.6(3) . . . . ?
C24 C23A C27A N21 179.9(2) . . . . ?
N23 C23A C27A C27 -178.1(2) . . . . ?
C24 C23A C27A C27 1.2(4) . . . . ?
C26 C27 C27A N21 -178.2(2) . . . . ?
C26 C27 C27A C23A 0.0(4) . . . . ?
C3 C2 N1 C8A 1.0(3) . . . . ?
C22 C2 N1 C8A -178.4(2) . . . . ?
C4A C8A N1 C2 0.1(3) . . . . ?
C8 C8A N1 C2 178.9(2) . . . . ?
O1S C1S N1S C3S -2.1(4) . . . . ?
O1S C1S N1S C2S 179.5(2) . . . . ?
C23A C27A N21 C22 -0.9(2) . . . . ?
C27 C27A N21 C22 177.5(3) . . . . ?
N23 C22 N21 C27A 1.0(3) . . . . ?
C2 C22 N21 C27A -178.2(2) . . . . ?
N21 C22 N23 C23A -0.7(3) . . . . ?
C2 C22 N23 C23A 178.5(2) . . . . ?
C24 C23A N23 C22 -179.2(3) . . . . ?
C27A C23A N23 C22 0.0(3) . . . . ?
